data_7025011
loop_
_publ_author_name
'Heitmann, Dennis'
'Jones, Cameron'
'Mills, David P.'
'Stasch, Andreas'

_publ_section_title
;
 Low coordinate lanthanide(II) complexes supported by bulky guanidinato
 and amidinato ligands.
;
_journal_issue 7
_journal_name_full 'Dalton transactions (Cambridge, England : 2003)'
_journal_page_first 1877
_journal_page_last 1882
_journal_paper_doi 10.1039/b924367d
_journal_volume 39
_journal_year 2010
_chemical_formula_sum 'C68 H110 Eu N6'
_chemical_formula_weight 1163.58
_chemical_name_systematic
;
?
;
_space_group_IT_number 92
_symmetry_cell_setting tetragonal
_symmetry_space_group_name_Hall 'P 4abw 2nw'
_symmetry_space_group_name_H-M 'P 41 21 2'
_atom_sites_solution_hydrogens geom
_atom_sites_solution_primary direct
_atom_sites_solution_secondary difmap
_audit_creation_method SHELXL-97
_cell_angle_alpha 90.00
_cell_angle_beta 90.00
_cell_angle_gamma 90.00
_cell_formula_units_Z 4
_cell_length_a 14.193(2)
_cell_length_b 14.193(2)
_cell_length_c 33.380(7)
_cell_measurement_temperature 150(2)
_cell_volume 6724.1(19)
_computing_structure_refinement 'SHELXL-97 (Sheldrick, 1997)'
_computing_structure_solution 'SHELXS-97 (Sheldrick, 1990)'
_diffrn_ambient_temperature 150(2)
_diffrn_measured_fraction_theta_full 0.993
_diffrn_measured_fraction_theta_max 0.993
_diffrn_measurement_device_type 'Nonius Kappa CCD'
_diffrn_radiation_monochromator graphite
_diffrn_radiation_source 'fine-focus sealed tube'
_diffrn_radiation_type MoK\a
_diffrn_radiation_wavelength 0.71073
_diffrn_reflns_av_R_equivalents 0.0202
_diffrn_reflns_av_sigmaI/netI 0.0309
_diffrn_reflns_limit_h_max 16
_diffrn_reflns_limit_h_min -16
_diffrn_reflns_limit_k_max 11
_diffrn_reflns_limit_k_min -11
_diffrn_reflns_limit_l_max 39
_diffrn_reflns_limit_l_min -38
_diffrn_reflns_number 11408
_diffrn_reflns_theta_full 25.00
_diffrn_reflns_theta_max 25.00
_diffrn_reflns_theta_min 2.93
_exptl_absorpt_coefficient_mu 0.974
_exptl_absorpt_correction_T_max 0.867
_exptl_absorpt_correction_T_min 0.752
_exptl_absorpt_correction_type multi-scan
_exptl_absorpt_process_details 'Sortav (Blessing, 1995)'
_exptl_crystal_colour orange-red
_exptl_crystal_density_diffrn 1.149
_exptl_crystal_density_method 'not measured'
_exptl_crystal_description block
_exptl_crystal_F_000 2492
_exptl_crystal_size_max 0.25
_exptl_crystal_size_mid 0.20
_exptl_crystal_size_min 0.15
_refine_diff_density_max 0.591
_refine_diff_density_min -0.273
_refine_diff_density_rms 0.039
_refine_ls_abs_structure_details 'Flack H D (1983), Acta Cryst. A39, 876-881'
_refine_ls_abs_structure_Flack 0.009(9)
_refine_ls_extinction_method none
_refine_ls_goodness_of_fit_ref 1.065
_refine_ls_hydrogen_treatment constr
_refine_ls_matrix_type full
_refine_ls_number_parameters 354
_refine_ls_number_reflns 5891
_refine_ls_number_restraints 0
_refine_ls_restrained_S_all 1.065
_refine_ls_R_factor_all 0.0314
_refine_ls_R_factor_gt 0.0271
_refine_ls_shift/su_max 0.001
_refine_ls_shift/su_mean 0.000
_refine_ls_structure_factor_coef Fsqd
_refine_ls_weighting_details 'calc w=1/[\s^2^(Fo^2^)+(0.0235P)^2^+2.4593P] where P=(Fo^2^+2Fc^2^)/3'
_refine_ls_weighting_scheme calc
_refine_ls_wR_factor_gt 0.0594
_refine_ls_wR_factor_ref 0.0608
_reflns_number_gt 5466
_reflns_number_total 5891
_reflns_threshold_expression >2sigma(I)
_cod_data_source_file b924367d.txt
_cod_data_source_block compound7
_cod_original_cell_volume 6724.0(19)
_cod_original_sg_symbol_H-M P4(1)2(1)2
_cod_database_code 7025011

loop_
_symmetry_equiv_pos_as_xyz
'x, y, z'
'-y+1/2, x+1/2, z+1/4'
'-x, -y, z+1/2'
'y+1/2, -x+1/2, z+3/4'
'x+1/2, -y+1/2, -z+3/4'
'-x+1/2, y+1/2, -z+1/4'
'y, x, -z'
'-y, -x, -z+1/2'

loop_
_atom_site_label
_atom_site_type_symbol
_atom_site_fract_x
_atom_site_fract_y
_atom_site_fract_z
_atom_site_U_iso_or_equiv
_atom_site_adp_type
_atom_site_occupancy
_atom_site_symmetry_multiplicity
_atom_site_calc_flag
_atom_site_refinement_flags
Eu1 Eu 0.971576(9) 0.971576(9) 0.0000 0.04428(7) Uani 1 2 d S
N1 N 1.13739(12) 1.02814(14) 0.00658(5) 0.0246(4) Uani 1 1 d .
C1 C 1.11951(14) 1.11951(14) 0.0000 0.0253(7) Uani 1 2 d S
N2 N 1.18928(13) 1.18928(13) 0.0000 0.0318(6) Uani 1 2 d S
C2 C 1.22344(15) 0.97974(17) -0.00032(8) 0.0301(5) Uani 1 1 d .
N3 N 0.88996(14) 0.83096(14) 0.02902(6) 0.0280(4) Uani 1 1 d .
C3 C 1.26172(19) 0.9716(2) -0.03900(8) 0.0341(6) Uani 1 1 d .
N4 N 0.75436(12) 0.75436(12) 0.0000 0.0293(6) Uani 1 2 d S
C4 C 1.3423(2) 0.9154(2) -0.04380(10) 0.0459(8) Uani 1 1 d .
H4 H 1.3696 0.9098 -0.0697 0.055 Uiso 1 1 calc R
C5 C 1.3827(2) 0.8684(2) -0.01227(10) 0.0502(9) Uani 1 1 d .
H5 H 1.4376 0.8313 -0.0164 0.060 Uiso 1 1 calc R
C6 C 1.3441(2) 0.8748(2) 0.02502(11) 0.0479(8) Uani 1 1 d .
H6 H 1.3717 0.8411 0.0466 0.057 Uiso 1 1 calc R
C7 C 1.2642(2) 0.9306(2) 0.03192(9) 0.0386(7) Uani 1 1 d .
C8 C 1.2155(2) 1.0193(2) -0.07475(8) 0.0427(7) Uani 1 1 d .
H8 H 1.1864 1.0792 -0.0649 0.051 Uiso 1 1 calc R
C9 C 1.2849(3) 1.0454(3) -0.10797(9) 0.0631(10) Uani 1 1 d .
H9A H 1.3369 1.0821 -0.0966 0.095 Uiso 1 1 calc R
H9B H 1.2525 1.0829 -0.1284 0.095 Uiso 1 1 calc R
H9C H 1.3099 0.9878 -0.1202 0.095 Uiso 1 1 calc R
C10 C 1.1368(2) 0.9586(2) -0.09180(8) 0.0512(8) Uani 1 1 d .
H10A H 1.1626 0.8979 -0.1004 0.077 Uiso 1 1 calc R
H10B H 1.1082 0.9907 -0.1148 0.077 Uiso 1 1 calc R
H10C H 1.0888 0.9481 -0.0712 0.077 Uiso 1 1 calc R
C11 C 1.2231(3) 0.9363(3) 0.07398(9) 0.0608(10) Uani 1 1 d .
H11 H 1.1669 0.9787 0.0730 0.073 Uiso 1 1 calc R
C12 C 1.2939(3) 0.9787(3) 0.10394(10) 0.0869(14) Uani 1 1 d .
H12A H 1.3514 0.9405 0.1043 0.130 Uiso 1 1 calc R
H12B H 1.2659 0.9794 0.1308 0.130 Uiso 1 1 calc R
H12C H 1.3094 1.0432 0.0959 0.130 Uiso 1 1 calc R
C13 C 1.1900(3) 0.8399(3) 0.08831(11) 0.0773(13) Uani 1 1 d .
H13A H 1.1474 0.8125 0.0683 0.116 Uiso 1 1 calc R
H13B H 1.1567 0.8467 0.1139 0.116 Uiso 1 1 calc R
H13C H 1.2446 0.7985 0.0919 0.116 Uiso 1 1 calc R
C14 C 1.27466(19) 1.1753(2) 0.02491(9) 0.0403(7) Uani 1 1 d .
H14 H 1.2649 1.1139 0.0391 0.048 Uiso 1 1 calc R
C15 C 1.3676(2) 1.1651(3) 0.00243(14) 0.0659(10) Uani 1 1 d .
H15A H 1.3575 1.1277 -0.0219 0.099 Uiso 1 1 calc R
H15B H 1.4137 1.1333 0.0196 0.099 Uiso 1 1 calc R
H15C H 1.3912 1.2276 -0.0049 0.099 Uiso 1 1 calc R
C16 C 1.2873(2) 1.2485(3) 0.05789(11) 0.0678(11) Uani 1 1 d .
H16A H 1.3036 1.3094 0.0459 0.102 Uiso 1 1 calc R
H16B H 1.3379 1.2286 0.0760 0.102 Uiso 1 1 calc R
H16C H 1.2284 1.2547 0.0730 0.102 Uiso 1 1 calc R
C17 C 0.82407(16) 0.82407(16) 0.0000 0.0277(7) Uani 1 2 d S
C18 C 0.92410(18) 0.75076(19) 0.04994(8) 0.0326(6) Uani 1 1 d .
C19 C 0.9166(2) 0.7482(2) 0.09206(8) 0.0401(7) Uani 1 1 d .
C20 C 0.9544(3) 0.6712(2) 0.11276(10) 0.0562(9) Uani 1 1 d .
H20 H 0.9495 0.6688 0.1411 0.067 Uiso 1 1 calc R
C21 C 0.9987(2) 0.5986(2) 0.09254(11) 0.0627(10) Uani 1 1 d .
H21 H 1.0219 0.5457 0.1069 0.075 Uiso 1 1 calc R
C22 C 1.0093(2) 0.6028(2) 0.05142(11) 0.0524(8) Uani 1 1 d .
H22 H 1.0407 0.5530 0.0379 0.063 Uiso 1 1 calc R
C23 C 0.9748(2) 0.67900(18) 0.02946(8) 0.0370(6) Uani 1 1 d .
C24 C 0.8714(2) 0.8285(2) 0.11505(8) 0.0465(8) Uani 1 1 d .
H24 H 0.8351 0.8672 0.0953 0.056 Uiso 1 1 calc R
C25 C 0.9459(2) 0.8922(3) 0.13352(10) 0.0628(10) Uani 1 1 d .
H25A H 0.9799 0.8577 0.1544 0.094 Uiso 1 1 calc R
H25B H 0.9155 0.9477 0.1453 0.094 Uiso 1 1 calc R
H25C H 0.9903 0.9124 0.1127 0.094 Uiso 1 1 calc R
C26 C 0.8028(3) 0.7970(3) 0.14742(11) 0.0850(13) Uani 1 1 d .
H26A H 0.7523 0.7596 0.1353 0.128 Uiso 1 1 calc R
H26B H 0.7757 0.8524 0.1606 0.128 Uiso 1 1 calc R
H26C H 0.8362 0.7586 0.1673 0.128 Uiso 1 1 calc R
C27 C 0.9965(2) 0.68930(19) -0.01479(9) 0.0417(8) Uani 1 1 d .
H27 H 0.9412 0.7199 -0.0280 0.050 Uiso 1 1 calc R
C28 C 1.0826(2) 0.7537(2) -0.02031(10) 0.0554(9) Uani 1 1 d .
H28A H 1.0741 0.8112 -0.0045 0.083 Uiso 1 1 calc R
H28B H 1.0891 0.7702 -0.0487 0.083 Uiso 1 1 calc R
H28C H 1.1394 0.7207 -0.0113 0.083 Uiso 1 1 calc R
C29 C 1.0171(3) 0.5958(2) -0.03672(11) 0.0643(10) Uani 1 1 d .
H29A H 1.0247 0.6080 -0.0654 0.096 Uiso 1 1 calc R
H29B H 0.9645 0.5521 -0.0326 0.096 Uiso 1 1 calc R
H29C H 1.0751 0.5680 -0.0261 0.096 Uiso 1 1 calc R
C30 C 0.71393(19) 0.7241(2) 0.03885(7) 0.0343(6) Uani 1 1 d .
H30 H 0.7449 0.7643 0.0596 0.041 Uiso 1 1 calc R
C31 C 0.6077(2) 0.7453(3) 0.04204(9) 0.0534(9) Uani 1 1 d .
H31A H 0.5937 0.8046 0.0283 0.080 Uiso 1 1 calc R
H31B H 0.5899 0.7505 0.0703 0.080 Uiso 1 1 calc R
H31C H 0.5719 0.6941 0.0295 0.080 Uiso 1 1 calc R
C32 C 0.7327(2) 0.6225(2) 0.05149(9) 0.0476(8) Uani 1 1 d .
H32A H 0.6896 0.5803 0.0372 0.071 Uiso 1 1 calc R
H32B H 0.7226 0.6162 0.0804 0.071 Uiso 1 1 calc R
H32C H 0.7979 0.6057 0.0450 0.071 Uiso 1 1 calc R
C33 C 1.0682(3) 1.0055(3) 0.24788(14) 0.0898(13) Uani 1 1 d .
H33A H 1.0447 1.0627 0.2616 0.108 Uiso 1 1 calc R
H33B H 1.1241 0.9838 0.2631 0.108 Uiso 1 1 calc R
C34 C 1.1006(4) 1.0340(4) 0.20889(15) 0.1088(17) Uani 1 1 d .
H34A H 1.0467 1.0611 0.1940 0.131 Uiso 1 1 calc R
H34B H 1.1214 0.9771 0.1942 0.131 Uiso 1 1 calc R
C35 C 1.1808(4) 1.1054(3) 0.20854(17) 0.1129(18) Uani 1 1 d .
H35A H 1.1627 1.1608 0.2243 0.169 Uiso 1 1 calc R
H35B H 1.1940 1.1245 0.1809 0.169 Uiso 1 1 calc R
H35C H 1.2374 1.0768 0.2202 0.169 Uiso 1 1 calc R

loop_
_atom_site_aniso_label
_atom_site_aniso_U_11
_atom_site_aniso_U_22
_atom_site_aniso_U_33
_atom_site_aniso_U_23
_atom_site_aniso_U_13
_atom_site_aniso_U_12
Eu1 0.02839(7) 0.02839(7) 0.07604(14) 0.01418(8) -0.01418(8) -0.00841(8)
N1 0.0201(9) 0.0253(9) 0.0285(11) 0.0014(10) -0.0038(8) -0.0022(8)
C1 0.0249(10) 0.0249(10) 0.0261(17) 0.0007(12) -0.0007(12) -0.0059(13)
N2 0.0256(9) 0.0256(9) 0.0441(17) -0.0009(13) 0.0009(13) -0.0041(12)
C2 0.0262(11) 0.0264(11) 0.0378(13) 0.0001(16) -0.0019(12) -0.0024(10)
N3 0.0263(11) 0.0236(11) 0.0341(11) 0.0005(9) -0.0007(9) -0.0009(8)
C3 0.0359(14) 0.0263(13) 0.0402(15) -0.0041(14) 0.0038(11) -0.0043(14)
N4 0.0283(9) 0.0283(9) 0.0312(15) -0.0016(11) 0.0016(11) -0.0079(12)
C4 0.0410(18) 0.0390(18) 0.058(2) -0.0118(15) 0.0180(15) -0.0055(15)
C5 0.0310(16) 0.0417(17) 0.078(3) -0.0095(16) 0.0017(16) 0.0064(13)
C6 0.0372(18) 0.0433(18) 0.063(2) 0.0005(16) -0.0068(15) 0.0110(15)
C7 0.0308(15) 0.0389(16) 0.0460(17) -0.0001(14) -0.0039(13) 0.0081(13)
C8 0.0574(18) 0.0370(15) 0.0338(15) -0.0008(14) 0.0114(13) -0.0006(15)
C9 0.083(3) 0.062(2) 0.0446(18) -0.0010(17) 0.0197(17) -0.022(2)
C10 0.0581(19) 0.057(2) 0.0381(16) 0.0018(15) -0.0031(14) -0.0064(17)
C11 0.060(2) 0.077(3) 0.0457(19) 0.0158(17) -0.0029(16) 0.0332(19)
C12 0.138(4) 0.075(3) 0.047(2) -0.001(2) -0.032(2) 0.023(3)
C13 0.055(2) 0.116(4) 0.061(2) 0.030(2) -0.0010(18) 0.008(2)
C14 0.0270(15) 0.0374(16) 0.0565(18) -0.0112(14) -0.0048(13) -0.0053(12)
C15 0.0304(15) 0.072(2) 0.095(3) -0.028(2) 0.003(2) -0.0007(15)
C16 0.0404(19) 0.083(3) 0.080(2) -0.038(2) -0.0094(17) -0.0082(19)
C17 0.0269(10) 0.0269(10) 0.0294(18) -0.0053(14) 0.0053(14) 0.0022(14)
C18 0.0250(13) 0.0322(14) 0.0405(15) 0.0041(12) -0.0022(12) -0.0047(12)
C19 0.0336(15) 0.0442(17) 0.0424(16) 0.0076(14) -0.0021(13) -0.0079(13)
C20 0.059(2) 0.061(2) 0.0481(19) 0.0203(16) -0.0077(17) -0.0081(18)
C21 0.064(2) 0.0483(19) 0.075(2) 0.0257(17) -0.0123(18) 0.0037(18)
C22 0.049(2) 0.0336(16) 0.075(2) 0.0094(15) 0.0026(17) 0.0091(14)
C23 0.0302(14) 0.0280(13) 0.0530(16) 0.0046(12) 0.0002(16) 0.0004(13)
C24 0.0474(18) 0.0553(19) 0.0367(15) 0.0002(13) 0.0019(13) -0.0108(15)
C25 0.060(2) 0.062(2) 0.067(2) -0.0151(18) -0.0007(17) -0.0150(16)
C26 0.084(3) 0.099(3) 0.073(2) -0.018(2) 0.037(2) -0.030(2)
C27 0.0407(18) 0.0321(14) 0.0524(17) -0.0008(12) 0.0104(13) 0.0078(13)
C28 0.053(2) 0.0405(18) 0.073(2) 0.0100(16) 0.0204(18) -0.0004(16)
C29 0.072(2) 0.0421(18) 0.078(2) -0.0091(16) 0.030(2) 0.0049(19)
C30 0.0322(15) 0.0381(16) 0.0325(13) -0.0010(12) 0.0052(12) -0.0090(11)
C31 0.0330(17) 0.077(2) 0.0505(19) -0.0013(17) 0.0105(14) -0.0040(17)
C32 0.053(2) 0.0443(18) 0.0455(17) 0.0063(15) 0.0049(15) -0.0138(15)
C33 0.095(3) 0.083(3) 0.091(3) 0.005(3) 0.013(3) 0.052(2)
C34 0.144(5) 0.082(3) 0.100(4) -0.009(3) -0.014(3) 0.044(4)
C35 0.140(5) 0.060(3) 0.139(5) -0.007(3) 0.004(4) -0.017(3)

loop_
_atom_type_symbol
_atom_type_description
_atom_type_scat_dispersion_real
_atom_type_scat_dispersion_imag
_atom_type_scat_source
C C 0.0033 0.0016 'International Tables Vol C Tables 4.2.6.8 and 6.1.1.4'
H H 0.0000 0.0000 'International Tables Vol C Tables 4.2.6.8 and 6.1.1.4'
N N 0.0061 0.0033 'International Tables Vol C Tables 4.2.6.8 and 6.1.1.4'
Eu Eu -0.1578 3.6682 'International Tables Vol C Tables 4.2.6.8 and 6.1.1.4'

loop_
_geom_angle_atom_site_label_1
_geom_angle_atom_site_label_2
_geom_angle_atom_site_label_3
_geom_angle
_geom_angle_site_symmetry_1
_geom_angle_site_symmetry_3
N1 Eu1 N1 53.22(9) . 7
N1 Eu1 N3 159.19(6) . 7
N1 Eu1 N3 131.21(6) 7 7
N1 Eu1 N3 131.21(6) . .
N1 Eu1 N3 159.19(6) 7 .
N3 Eu1 N3 53.96(9) 7 .
C1 N1 C2 127.20(19) . .
C1 N1 Eu1 96.80(14) . .
C2 N1 Eu1 129.86(15) . .
N1 C1 N1 113.2(3) . 7
N1 C1 N2 123.41(13) . .
N1 C1 N2 123.41(12) 7 .
C1 N2 C14 118.89(15) . .
C1 N2 C14 118.89(15) . 7
C14 N2 C14 122.2(3) . 7
C3 C2 C7 120.2(2) . .
C3 C2 N1 121.4(2) . .
C7 C2 N1 118.0(2) . .
C17 N3 C18 122.1(2) . .
C17 N3 Eu1 95.77(15) . .
C18 N3 Eu1 132.18(16) . .
C4 C3 C2 117.8(3) . .
C4 C3 C8 121.0(3) . .
C2 C3 C8 121.2(2) . .
C17 N4 C30 118.61(13) . .
C17 N4 C30 118.61(13) . 7
C30 N4 C30 122.8(3) . 7
C5 C4 C3 122.0(3) . .
C6 C5 C4 120.0(3) . .
C5 C6 C7 120.8(3) . .
C6 C7 C2 119.1(3) . .
C6 C7 C11 119.4(3) . .
C2 C7 C11 121.5(3) . .
C3 C8 C10 111.0(2) . .
C3 C8 C9 113.5(3) . .
C10 C8 C9 109.8(2) . .
C7 C11 C13 111.1(3) . .
C7 C11 C12 111.7(3) . .
C13 C11 C12 110.4(3) . .
N2 C14 C15 116.3(3) . .
N2 C14 C16 114.2(2) . .
C15 C14 C16 108.6(2) . .
N3 C17 N3 114.5(3) . 7
N3 C17 N4 122.75(14) . .
N3 C17 N4 122.75(14) 7 .
C19 C18 N3 119.0(2) . .
C19 C18 C23 119.9(3) . .
N3 C18 C23 120.7(2) . .
C20 C19 C18 118.9(3) . .
C20 C19 C24 119.9(3) . .
C18 C19 C24 121.1(3) . .
C21 C20 C19 121.0(3) . .
C22 C21 C20 120.1(3) . .
C21 C22 C23 121.2(3) . .
C22 C23 C18 118.7(3) . .
C22 C23 C27 121.0(3) . .
C18 C23 C27 120.1(2) . .
C19 C24 C25 111.0(3) . .
C19 C24 C26 114.1(3) . .
C25 C24 C26 109.4(3) . .
C23 C27 C28 109.6(3) . .
C23 C27 C29 114.7(3) . .
C28 C27 C29 107.7(3) . .
N4 C30 C32 116.6(2) . .
N4 C30 C31 112.5(2) . .
C32 C30 C31 109.6(2) . .
C34 C33 C33 120.6(5) . 8_775
C33 C34 C35 115.6(4) . .

loop_
_geom_bond_atom_site_label_1
_geom_bond_atom_site_label_2
_geom_bond_distance
_geom_bond_site_symmetry_2
Eu1 N1 2.4962(18) .
Eu1 N1 2.4962(18) 7
Eu1 N3 2.503(2) 7
Eu1 N3 2.503(2) .
N1 C1 1.340(3) .
N1 C2 1.420(3) .
C1 N1 1.340(3) 7
C1 N2 1.400(4) .
N2 C14 1.483(3) .
N2 C14 1.483(3) 7
C2 C3 1.406(4) .
C2 C7 1.406(4) .
N3 C17 1.350(3) .
N3 C18 1.421(3) .
C3 C4 1.403(4) .
C3 C8 1.521(4) .
N4 C17 1.399(4) .
N4 C30 1.482(3) .
N4 C30 1.482(3) 7
C4 C5 1.372(5) .
C5 C6 1.363(5) .
C6 C7 1.403(4) .
C7 C11 1.522(4) .
C8 C10 1.522(4) .
C8 C9 1.528(4) .
C11 C13 1.523(5) .
C11 C12 1.541(5) .
C14 C15 1.524(4) .
C14 C16 1.524(4) .
C17 N3 1.350(3) 7
C18 C19 1.410(4) .
C18 C23 1.423(4) .
C19 C20 1.400(4) .
C19 C24 1.516(4) .
C20 C21 1.384(5) .
C21 C22 1.382(5) .
C22 C23 1.395(4) .
C23 C27 1.516(4) .
C24 C25 1.521(4) .
C24 C26 1.522(4) .
C27 C28 1.537(4) .
C27 C29 1.543(4) .
C30 C32 1.526(4) .
C30 C31 1.542(4) .
C33 C34 1.438(6) .
C33 C33 1.487(8) 8_775
C34 C35 1.524(7) .
